data_7705567
loop_
_publ_author_name
'Liu, Ai-Ju'
'Han, Yue'
'Xu, Fei'
'Han, Song-De'
'Pan, Jie'
'Wang, Guo-Ming'

_publ_section_title
;
 Coordinate bond- and hydrogen bond-assisted electron transfer strategy
 towards the generation of photochromic metal phosphites.
;
_journal_issue 41
_journal_name_full 'Dalton transactions (Cambridge, England : 2003)'
_journal_page_first 14598
_journal_page_last 14604
_journal_paper_doi 10.1039/d0dt03010d
_journal_volume 49
_journal_year 2020
_chemical_formula_sum 'C9.5 H10.5 N1.5 O3.5 P Zn'
_chemical_formula_weight 298.03
_space_group_crystal_system monoclinic
_space_group_IT_number 14
_space_group_name_Hall '-P 2yn'
_space_group_name_H-M_alt 'P 1 21/n 1'
_atom_sites_solution_hydrogens mixed
_audit_creation_method SHELXL-2016/6
_audit_update_record
;
2020-09-30 deposited with the CCDC.	2020-10-01 downloaded from the CCDC.
;
_cell_angle_alpha 90
_cell_angle_beta 96.382(10)
_cell_angle_gamma 90
_cell_formula_units_Z 4
_cell_length_a 9.6484(10)
_cell_length_b 5.2515(5)
_cell_length_c 22.483(2)
_cell_measurement_reflns_used 1314
_cell_measurement_temperature 293(2)
_cell_measurement_theta_max 25.3040
_cell_measurement_theta_min 3.6280
_cell_volume 1132.12(19)
_computing_structure_refinement 'SHELXL-2016/6 (Sheldrick, 2016)'
_diffrn_ambient_temperature 293(2)
_diffrn_measured_fraction_theta_full 0.998
_diffrn_measured_fraction_theta_max 0.998
_diffrn_measurement_device_type 'XtaLAB Mini (ROW)'
_diffrn_radiation_type MoK\a
_diffrn_radiation_wavelength 0.71073
_diffrn_reflns_av_R_equivalents 0.0287
_diffrn_reflns_av_unetI/netI 0.0442
_diffrn_reflns_Laue_measured_fraction_full 0.998
_diffrn_reflns_Laue_measured_fraction_max 0.998
_diffrn_reflns_limit_h_max 7
_diffrn_reflns_limit_h_min -11
_diffrn_reflns_limit_k_max 6
_diffrn_reflns_limit_k_min -4
_diffrn_reflns_limit_l_max 22
_diffrn_reflns_limit_l_min -26
_diffrn_reflns_number 3546
_diffrn_reflns_point_group_measured_fraction_full 0.998
_diffrn_reflns_point_group_measured_fraction_max 0.998
_diffrn_reflns_theta_full 25.007
_diffrn_reflns_theta_max 25.007
_diffrn_reflns_theta_min 3.272
_diffrn_source 'fine-focus sealed X-ray tube'
_exptl_absorpt_coefficient_mu 2.307
_exptl_absorpt_correction_T_max 1.00000
_exptl_absorpt_correction_T_min 0.86590
_exptl_absorpt_correction_type multi-scan
_exptl_crystal_colour colourless
_exptl_crystal_density_diffrn 1.749
_exptl_crystal_description block
_exptl_crystal_F_000 604
_exptl_crystal_size_max 0.06
_exptl_crystal_size_mid 0.04
_exptl_crystal_size_min 0.02
_refine_diff_density_max 0.408
_refine_diff_density_min -0.381
_refine_diff_density_rms 0.067
_refine_ls_extinction_method none
_refine_ls_goodness_of_fit_ref 0.964
_refine_ls_hydrogen_treatment mixed
_refine_ls_matrix_type full
_refine_ls_number_parameters 131
_refine_ls_number_reflns 1993
_refine_ls_number_restraints 4
_refine_ls_restrained_S_all 0.963
_refine_ls_R_factor_all 0.0528
_refine_ls_R_factor_gt 0.0357
_refine_ls_shift/su_max 0.014
_refine_ls_shift/su_mean 0.001
_refine_ls_structure_factor_coef Fsqd
_refine_ls_weighting_details 'w=1/[\s^2^(Fo^2^)+(0.0300P)^2^+0.8154P] where P=(Fo^2^+2Fc^2^)/3'
_refine_ls_weighting_scheme calc
_refine_ls_wR_factor_gt 0.0741
_refine_ls_wR_factor_ref 0.0789
_reflns_Friedel_coverage 0.000
_reflns_number_gt 1518
_reflns_number_total 1993
_reflns_threshold_expression 'I > 2\s(I)'
_cod_data_source_file d0dt03010d2.cif
_cod_data_source_block 1_sq
_cod_depositor_comments 'Adding full bibliography for 7705567--7705568.cif.'
_cod_original_sg_symbol_H-M 'P 21/n'
_cod_original_formula_sum 'C9.50 H10.50 N1.50 O3.50 P Zn'
_cod_database_code 7705567
_shelx_shelxl_version_number 2016/6
_shelx_space_group_comment
;
The symmetry employed for this shelxl refinement is uniquely defined
by the following loop, which should always be used as a source of
symmetry information in preference to the above space-group names.
They are only intended as comments.
;

loop_
_space_group_symop_operation_xyz
'x, y, z'
'-x+1/2, y+1/2, -z+1/2'
'-x, -y, -z'
'x-1/2, -y-1/2, z-1/2'

loop_
_atom_site_label
_atom_site_type_symbol
_atom_site_fract_x
_atom_site_fract_y
_atom_site_fract_z
_atom_site_U_iso_or_equiv
_atom_site_adp_type
_atom_site_occupancy
_atom_site_site_symmetry_order
_atom_site_calc_flag
_atom_site_refinement_flags_posn
_atom_site_refinement_flags_adp
_atom_site_refinement_flags_occupancy
_atom_site_disorder_assembly
_atom_site_disorder_group
Zn1 Zn 1.07376(4) 0.95755(8) 0.24021(2) 0.04100(16) Uani 1 1 d . . . . .
P1 P 1.13320(10) 0.45901(17) 0.31256(4) 0.0379(2) Uani 1 1 d D . . . .
O1 O 1.0865(3) 0.7312(4) 0.30765(11) 0.0519(7) Uani 1 1 d D . . . .
O2 O 1.2876(3) 0.4217(5) 0.31396(11) 0.0548(7) Uani 1 1 d D . . . .
O3 O 1.0494(3) 0.2973(4) 0.26647(12) 0.0574(8) Uani 1 1 d D . . . .
N1 N 0.8965(3) 0.8688(6) 0.18567(14) 0.0481(8) Uani 1 1 d . . . . .
C1 C 0.8183(4) 0.6696(9) 0.19287(17) 0.0551(11) Uani 1 1 d . . . . .
H1 H 0.833661 0.579982 0.228675 0.066 Uiso 1 1 calc R U . . .
C2 C 0.7153(4) 0.5860(8) 0.15051(16) 0.0527(11) Uani 1 1 d . . . . .
H2 H 0.661185 0.446667 0.158866 0.063 Uiso 1 1 calc R U . . .
C3 C 0.6906(4) 0.7039(7) 0.09629(16) 0.0427(9) Uani 1 1 d . . . . .
C4 C 0.7625(6) 0.9245(9) 0.0912(2) 0.0877(18) Uani 1 1 d . . . . .
H4 H 0.742817 1.025572 0.057371 0.105 Uiso 1 1 calc R U . . .
C5 C 0.8639(6) 0.9995(9) 0.1357(2) 0.0906(19) Uani 1 1 d . . . . .
H5 H 0.911968 1.149809 0.130399 0.109 Uiso 1 1 calc R U . . .
C6 C 0.5899(4) 0.6038(7) 0.04716(15) 0.0416(9) Uani 1 1 d . . . . .
C7 C 0.4898(5) 0.4317(9) 0.05775(17) 0.0696(14) Uani 1 1 d . . . . .
H7 H 0.480916 0.382267 0.096873 0.084 Uiso 1 1 calc R U . . .
C8 C 0.5984(5) 0.6701(9) -0.01162(18) 0.0707(15) Uani 1 1 d . . . . .
H8 H 0.665623 0.786999 -0.020320 0.085 Uiso 1 1 calc R U . . .
H1A H 1.1001(10) 0.3764(19) 0.3659(4) 0.059(11) Uiso 1 1 d D . . . .

loop_
_atom_site_aniso_label
_atom_site_aniso_U_11
_atom_site_aniso_U_22
_atom_site_aniso_U_33
_atom_site_aniso_U_23
_atom_site_aniso_U_13
_atom_site_aniso_U_12
Zn1 0.0393(3) 0.0324(2) 0.0485(3) -0.0084(2) -0.00709(19) -0.00102(19)
P1 0.0466(6) 0.0299(5) 0.0371(5) -0.0009(4) 0.0046(4) -0.0029(4)
O1 0.079(2) 0.0310(13) 0.0468(15) -0.0084(12) 0.0145(14) 0.0037(13)
O2 0.0411(16) 0.0705(19) 0.0512(16) 0.0068(14) -0.0021(13) 0.0017(14)
O3 0.0567(19) 0.0317(15) 0.0778(19) -0.0105(14) -0.0186(15) 0.0029(13)
N1 0.046(2) 0.0457(19) 0.049(2) -0.0142(16) -0.0100(16) -0.0039(16)
C1 0.047(3) 0.077(3) 0.038(2) 0.000(2) -0.0067(19) -0.013(2)
C2 0.044(2) 0.071(3) 0.042(2) 0.001(2) -0.0025(18) -0.026(2)
C3 0.044(2) 0.043(2) 0.039(2) -0.0095(18) -0.0024(18) -0.0073(18)
C4 0.112(5) 0.069(3) 0.070(3) 0.016(3) -0.044(3) -0.043(3)
C5 0.110(5) 0.064(3) 0.085(4) 0.008(3) -0.047(3) -0.042(3)
C6 0.041(2) 0.047(2) 0.035(2) -0.0073(17) -0.0031(17) -0.0090(18)
C7 0.078(3) 0.094(3) 0.034(2) 0.009(2) -0.009(2) -0.048(3)
C8 0.070(3) 0.089(3) 0.048(3) 0.013(2) -0.017(2) -0.053(3)

loop_
_atom_type_symbol
_atom_type_description
_atom_type_scat_dispersion_real
_atom_type_scat_dispersion_imag
_atom_type_scat_source
C C 0.0033 0.0016 'International Tables Vol C Tables 4.2.6.8 and 6.1.1.4'
H H 0.0000 0.0000 'International Tables Vol C Tables 4.2.6.8 and 6.1.1.4'
N N 0.0061 0.0033 'International Tables Vol C Tables 4.2.6.8 and 6.1.1.4'
O O 0.0106 0.0060 'International Tables Vol C Tables 4.2.6.8 and 6.1.1.4'
P P 0.1023 0.0942 'International Tables Vol C Tables 4.2.6.8 and 6.1.1.4'
Zn Zn 0.2839 1.4301 'International Tables Vol C Tables 4.2.6.8 and 6.1.1.4'

loop_
_geom_angle_atom_site_label_1
_geom_angle_atom_site_label_2
_geom_angle_atom_site_label_3
_geom_angle
_geom_angle_site_symmetry_1
_geom_angle_site_symmetry_3
_geom_angle_publ_flag
O3 Zn1 O2 114.13(13) 1_565 2_755 ?
O3 Zn1 O1 109.57(11) 1_565 . ?
O2 Zn1 O1 116.95(11) 2_755 . ?
O3 Zn1 N1 106.02(12) 1_565 . ?
O2 Zn1 N1 101.12(12) 2_755 . ?
O1 Zn1 N1 107.96(13) . . ?
O1 P1 O2 114.58(16) . . ?
O1 P1 O3 110.70(15) . . ?
O2 P1 O3 113.41(16) . . ?
O1 P1 H1A 105.9(4) . . ?
O2 P1 H1A 105.8(4) . . ?
O3 P1 H1A 105.6(4) . . ?
P1 O1 Zn1 129.86(15) . . ?
P1 O2 Zn1 137.39(17) . 2_745 ?
P1 O3 Zn1 131.90(17) . 1_545 ?
C1 N1 C5 115.7(4) . . ?
C1 N1 Zn1 124.2(3) . . ?
C5 N1 Zn1 119.6(3) . . ?
N1 C1 C2 123.6(4) . . ?
N1 C1 H1 118.2 . . ?
C2 C1 H1 118.2 . . ?
C3 C2 C1 121.1(4) . . ?
C3 C2 H2 119.5 . . ?
C1 C2 H2 119.5 . . ?
C2 C3 C4 114.9(4) . . ?
C2 C3 C6 122.6(3) . . ?
C4 C3 C6 122.5(4) . . ?
C5 C4 C3 120.7(4) . . ?
C5 C4 H4 119.7 . . ?
C3 C4 H4 119.7 . . ?
N1 C5 C4 123.4(4) . . ?
N1 C5 H5 118.3 . . ?
C4 C5 H5 118.3 . . ?
C7 C6 C8 117.0(3) . . ?
C7 C6 C3 121.5(3) . . ?
C8 C6 C3 121.4(3) . . ?
C6 C7 C8 121.1(4) . 3_665 ?
C6 C7 H7 119.4 . . ?
C8 C7 H7 119.4 3_665 . ?
C7 C8 C6 121.9(4) 3_665 . ?
C7 C8 H8 119.1 3_665 . ?
C6 C8 H8 119.1 . . ?

loop_
_geom_bond_atom_site_label_1
_geom_bond_atom_site_label_2
_geom_bond_distance
_geom_bond_site_symmetry_2
_geom_bond_publ_flag
Zn1 O3 1.902(2) 1_565 ?
Zn1 O2 1.915(3) 2_755 ?
Zn1 O1 1.920(2) . ?
Zn1 N1 2.045(3) . ?
P1 O1 1.499(3) . ?
P1 O2 1.500(3) . ?
P1 O3 1.504(3) . ?
P1 H1A 1.347(10) . ?
N1 C1 1.310(5) . ?
N1 C5 1.324(5) . ?
C1 C2 1.370(5) . ?
C1 H1 0.9300 . ?
C2 C3 1.364(5) . ?
C2 H2 0.9300 . ?
C3 C4 1.361(6) . ?
C3 C6 1.484(5) . ?
C4 C5 1.377(6) . ?
C4 H4 0.9300 . ?
C5 H5 0.9300 . ?
C6 C7 1.363(5) . ?
C6 C8 1.378(5) . ?
C7 C8 1.374(5) 3_665 ?
C7 H7 0.9300 . ?
C8 H8 0.9300 . ?

loop_
_geom_torsion_atom_site_label_1
_geom_torsion_atom_site_label_2
_geom_torsion_atom_site_label_3
_geom_torsion_atom_site_label_4
_geom_torsion
_geom_torsion_site_symmetry_1
_geom_torsion_site_symmetry_2
_geom_torsion_site_symmetry_3
_geom_torsion_site_symmetry_4
_geom_torsion_publ_flag
O2 P1 O1 Zn1 74.0(3) . . . . ?
O3 P1 O1 Zn1 -55.8(3) . . . . ?
O1 P1 O2 Zn1 -68.9(3) . . . 2_745 ?
O3 P1 O2 Zn1 59.5(3) . . . 2_745 ?
O1 P1 O3 Zn1 168.4(2) . . . 1_545 ?
O2 P1 O3 Zn1 38.0(3) . . . 1_545 ?
C5 N1 C1 C2 4.5(7) . . . . ?
Zn1 N1 C1 C2 -167.6(3) . . . . ?
N1 C1 C2 C3 2.2(7) . . . . ?
C1 C2 C3 C4 -8.1(6) . . . . ?
C1 C2 C3 C6 173.7(4) . . . . ?
C2 C3 C4 C5 7.6(8) . . . . ?
C6 C3 C4 C5 -174.2(5) . . . . ?
C1 N1 C5 C4 -5.1(8) . . . . ?
Zn1 N1 C5 C4 167.5(5) . . . . ?
C3 C4 C5 N1 -1.1(10) . . . . ?
C2 C3 C6 C7 18.1(6) . . . . ?
C4 C3 C6 C7 -159.9(5) . . . . ?
C2 C3 C6 C8 -158.3(4) . . . . ?
C4 C3 C6 C8 23.7(7) . . . . ?
C8 C6 C7 C8 0.0(8) . . . 3_665 ?
C3 C6 C7 C8 -176.5(4) . . . 3_665 ?
C7 C6 C8 C7 0.0(8) . . . 3_665 ?
C3 C6 C8 C7 176.6(4) . . . 3_665 ?
